data_7052116
loop_
_publ_author_name
'Lyudmila G. Kuz'mina'
'Artem I. Vedernikov'
'Natalia A. Lobova'
'Andrei V. Churakov'
'Judith A. K. Howard'
'Michael V. Alfimov'
'Sergey P. Gromov'

_publ_section_title
;
 4-Styrylquinolines: synthesis and study of [2 + 2]-photocycloaddition
 reactions in thin films and single crystals
;
_journal_issue 6
_journal_name_full 'New Journal of Chemistry'
_journal_page_first 980
_journal_paper_doi 10.1039/b615056j
_journal_volume 31
_journal_year 2007
_chemical_formula_moiety '(C42 H44 N2 O4)2+, 2(Cl O4 1-), 3(C6 H6)'
_chemical_formula_sum 'C60 H62 Cl2 N2 O12'
_chemical_formula_weight 1074.02
_chemical_name_systematic
;
?
;
_space_group_IT_number 2
_symmetry_cell_setting triclinic
_symmetry_space_group_name_Hall '-P 1'
_symmetry_space_group_name_H-M 'P -1'
_atom_sites_solution_hydrogens geom
_atom_sites_solution_primary direct
_atom_sites_solution_secondary difmap
_audit_creation_method SHELXL-97
_cell_angle_alpha 82.944(2)
_cell_angle_beta 76.649(2)
_cell_angle_gamma 61.394(2)
_cell_formula_units_Z 1
_cell_length_a 11.0230(4)
_cell_length_b 11.2484(4)
_cell_length_c 12.5132(5)
_cell_measurement_reflns_used 3042
_cell_measurement_temperature 120.0(2)
_cell_measurement_theta_max 29.285
_cell_measurement_theta_min 2.448
_cell_volume 1325.18(9)
_computing_structure_refinement 'SHELXL-97 (Sheldrick, 1997)'
_computing_structure_solution 'SHELXS-97 (Sheldrick, 1990)'
_diffrn_ambient_temperature 120.0(2)
_diffrn_measured_fraction_theta_full 0.936
_diffrn_measured_fraction_theta_max 0.936
_diffrn_measurement_device_type 'Bruker SMART-1K'
_diffrn_measurement_method \w
_diffrn_radiation_monochromator graphite
_diffrn_radiation_source 'fine-focus sealed tube'
_diffrn_radiation_type MoK\a
_diffrn_radiation_wavelength 0.71073
_diffrn_reflns_av_R_equivalents 0.0270
_diffrn_reflns_av_sigmaI/netI 0.0724
_diffrn_reflns_limit_h_max 14
_diffrn_reflns_limit_h_min -13
_diffrn_reflns_limit_k_max 13
_diffrn_reflns_limit_k_min -15
_diffrn_reflns_limit_l_max 13
_diffrn_reflns_limit_l_min -16
_diffrn_reflns_number 9388
_diffrn_reflns_theta_full 29.00
_diffrn_reflns_theta_max 29.00
_diffrn_reflns_theta_min 1.67
_exptl_absorpt_coefficient_mu 0.190
_exptl_absorpt_correction_type none
_exptl_crystal_colour orangey
_exptl_crystal_density_diffrn 1.346
_exptl_crystal_density_method 'not measured'
_exptl_crystal_description block
_exptl_crystal_F_000 566
_exptl_crystal_size_max 0.50
_exptl_crystal_size_mid 0.44
_exptl_crystal_size_min 0.20
_refine_diff_density_max 0.343
_refine_diff_density_min -0.340
_refine_diff_density_rms 0.055
_refine_ls_extinction_method none
_refine_ls_goodness_of_fit_ref 0.959
_refine_ls_hydrogen_treatment refall
_refine_ls_matrix_type full
_refine_ls_number_parameters 467
_refine_ls_number_reflns 6577
_refine_ls_number_restraints 0
_refine_ls_restrained_S_all 0.959
_refine_ls_R_factor_all 0.0977
_refine_ls_R_factor_gt 0.0523
_refine_ls_shift/su_max 0.000
_refine_ls_shift/su_mean 0.000
_refine_ls_structure_factor_coef Fsqd
_refine_ls_weighting_details 'calc w=1/[\s^2^(Fo^2^)+(0.0651P)^2^+0.0000P] where P=(Fo^2^+2Fc^2^)/3'
_refine_ls_weighting_scheme calc
_refine_ls_wR_factor_gt 0.1156
_refine_ls_wR_factor_ref 0.1283
_reflns_number_gt 4164
_reflns_number_total 6577
_reflns_threshold_expression >2sigma(I)
_cod_data_source_file b615056j.txt
_cod_data_source_block 7a
_cod_depositor_comments
;
The following automatic conversions were performed:
'_symmetry_cell_setting' value 'Triclinic' changed to 'triclinic'
according to '/home/saulius/struct/CIF-dictionaries/cif_core.dic'
dictionary named 'cif_core.dic' version 2.4.1 from 2010-06-29.

Automatic conversion script
Id: cif_fix_enum 1527 2010-12-29 10:47:43Z saulius 
;
_cod_original_cell_volume 1325.19(9)
_cod_original_sg_symbol_H-M P-1
_cod_database_code 7052116

loop_
_symmetry_equiv_pos_as_xyz
'x, y, z'
'-x, -y, -z'

loop_
_atom_site_label
_atom_site_type_symbol
_atom_site_fract_x
_atom_site_fract_y
_atom_site_fract_z
_atom_site_U_iso_or_equiv
_atom_site_adp_type
_atom_site_occupancy
_atom_site_symmetry_multiplicity
_atom_site_calc_flag
_atom_site_refinement_flags
_atom_site_disorder_assembly
_atom_site_disorder_group
Cl1 Cl 0.54221(5) 0.34194(5) 0.26896(4) 0.02837(14) Uani 1 1 d . . .
O11 O 0.62677(16) 0.19955(14) 0.28876(14) 0.0379(4) Uani 1 1 d . . .
O12 O 0.63004(17) 0.40215(16) 0.21613(14) 0.0409(4) Uani 1 1 d . . .
O13 O 0.46402(18) 0.40607(16) 0.37317(14) 0.0458(4) Uani 1 1 d . . .
O14 O 0.44467(19) 0.36047(17) 0.20221(16) 0.0494(5) Uani 1 1 d . . .
O1 O -0.17345(14) 0.32110(14) 0.51285(12) 0.0299(3) Uani 1 1 d . . .
O2 O -0.04064(14) 0.08983(13) 0.60995(12) 0.0275(3) Uani 1 1 d . . .
N1 N 0.34776(16) -0.20991(15) 0.24676(13) 0.0215(4) Uani 1 1 d . . .
C1 C 0.3983(2) -0.2684(2) 0.33654(17) 0.0230(4) Uani 1 1 d . . .
C2 C 0.4531(2) -0.2128(2) 0.39373(17) 0.0220(4) Uani 1 1 d . . .
C3 C 0.45993(19) -0.09559(18) 0.35811(16) 0.0198(4) Uani 1 1 d . . .
C4 C 0.40829(19) -0.03240(19) 0.25992(16) 0.0210(4) Uani 1 1 d . . .
C5 C 0.4149(2) 0.0866(2) 0.21331(18) 0.0263(5) Uani 1 1 d . . .
C6 C 0.3645(2) 0.1444(2) 0.11965(19) 0.0325(5) Uani 1 1 d . . .
C7 C 0.3024(3) 0.0887(2) 0.0695(2) 0.0347(5) Uani 1 1 d . . .
C8 C 0.2931(2) -0.0254(2) 0.11135(18) 0.0298(5) Uani 1 1 d . . .
C9 C 0.3493(2) -0.08937(19) 0.20527(16) 0.0228(4) Uani 1 1 d . . .
C10 C 0.52091(19) -0.03301(18) 0.41540(16) 0.0193(4) Uani 1 1 d . . .
C11 C 0.4172(2) 0.10284(19) 0.48100(16) 0.0202(4) Uani 1 1 d . . .
C12 C 0.2602(2) 0.16153(19) 0.49132(16) 0.0210(4) Uani 1 1 d . . .
C13 C 0.1861(2) 0.2855(2) 0.44163(17) 0.0236(4) Uani 1 1 d . . .
C14 C 0.0419(2) 0.3414(2) 0.44793(18) 0.0268(5) Uani 1 1 d . . .
C15 C -0.0319(2) 0.27493(19) 0.50411(17) 0.0248(4) Uani 1 1 d . . .
C16 C 0.0410(2) 0.14915(19) 0.55573(16) 0.0229(4) Uani 1 1 d . . .
C17 C 0.1856(2) 0.0932(2) 0.54833(17) 0.0219(4) Uani 1 1 d . . .
C18 C -0.2391(3) 0.4254(3) 0.4352(2) 0.0351(5) Uani 1 1 d . . .
C19 C 0.0333(3) -0.0457(2) 0.6499(2) 0.0299(5) Uani 1 1 d . . .
C20 C 0.2903(2) -0.2758(2) 0.19010(19) 0.0304(5) Uani 1 1 d . . .
C21 C 0.3872(3) -0.3428(3) 0.0849(2) 0.0362(6) Uani 1 1 d . . .
C1S C 0.8266(3) 0.6945(3) 0.2240(3) 0.0557(8) Uani 1 1 d . . .
C2S C 0.7745(3) 0.6335(3) 0.1721(2) 0.0541(7) Uani 1 1 d . . .
C3S C 0.8622(4) 0.5061(3) 0.1295(3) 0.0588(8) Uani 1 1 d . . .
C4S C 1.0020(4) 0.4416(3) 0.1388(3) 0.0639(9) Uani 1 1 d . . .
C5S C 1.0550(4) 0.5041(3) 0.1906(2) 0.0593(8) Uani 1 1 d . . .
C6S C 0.9658(3) 0.6310(3) 0.2334(2) 0.0526(7) Uani 1 1 d . . .
C7S C -0.0932(3) 0.9838(3) 0.0886(2) 0.0408(6) Uani 1 1 d . . .
C8S C 0.0067(3) 0.8737(3) 0.0249(2) 0.0402(6) Uani 1 1 d . . .
C9S C 0.0994(3) 0.8901(3) -0.0635(2) 0.0402(6) Uani 1 1 d . . .
H1 H 0.396(2) -0.353(2) 0.3590(18) 0.030(6) Uiso 1 1 d . . .
H2 H 0.480(2) -0.2546(19) 0.4534(17) 0.017(5) Uiso 1 1 d . . .
H5 H 0.454(2) 0.123(2) 0.2464(17) 0.022(5) Uiso 1 1 d . . .
H6 H 0.371(3) 0.220(2) 0.092(2) 0.045(7) Uiso 1 1 d . . .
H7 H 0.265(3) 0.132(2) 0.004(2) 0.042(7) Uiso 1 1 d . . .
H8 H 0.253(2) -0.061(2) 0.0755(18) 0.029(6) Uiso 1 1 d . . .
H10 H 0.588(2) -0.0168(19) 0.3597(17) 0.020(5) Uiso 1 1 d . . .
H11 H 0.443(2) 0.1690(19) 0.4510(16) 0.017(5) Uiso 1 1 d . . .
H13 H 0.234(2) 0.330(2) 0.4033(18) 0.028(6) Uiso 1 1 d . . .
H14 H -0.004(2) 0.425(2) 0.4167(16) 0.018(5) Uiso 1 1 d . . .
H17 H 0.2287(19) 0.0104(19) 0.5805(15) 0.013(5) Uiso 1 1 d . . .
H18A H -0.331(2) 0.432(2) 0.4453(17) 0.029(6) Uiso 1 1 d . . .
H18B H -0.241(3) 0.510(3) 0.451(2) 0.050(8) Uiso 1 1 d . . .
H18C H -0.189(2) 0.398(2) 0.358(2) 0.035(6) Uiso 1 1 d . . .
H19A H 0.104(2) -0.107(2) 0.5928(19) 0.028(6) Uiso 1 1 d . . .
H19B H -0.042(2) -0.075(2) 0.6798(17) 0.027(6) Uiso 1 1 d . . .
H19C H 0.080(2) -0.0519(19) 0.7074(17) 0.020(5) Uiso 1 1 d . . .
H20A H 0.273(2) -0.339(2) 0.2473(19) 0.034(6) Uiso 1 1 d . . .
H20B H 0.194(3) -0.205(2) 0.1761(19) 0.039(6) Uiso 1 1 d . . .
H21A H 0.348(2) -0.388(2) 0.0626(19) 0.033(6) Uiso 1 1 d . . .
H21B H 0.399(3) -0.282(3) 0.031(2) 0.049(8) Uiso 1 1 d . . .
H21C H 0.481(3) -0.406(2) 0.0956(19) 0.035(6) Uiso 1 1 d . . .
H1S H 0.773(4) 0.784(3) 0.254(3) 0.086(11) Uiso 1 1 d . . .
H2S H 0.676(3) 0.677(3) 0.163(2) 0.064(9) Uiso 1 1 d . . .
H3S H 0.819(3) 0.464(3) 0.084(3) 0.087(11) Uiso 1 1 d . . .
H4S H 1.064(4) 0.342(4) 0.106(3) 0.114(13) Uiso 1 1 d . . .
H5S H 1.156(4) 0.462(3) 0.193(3) 0.078(10) Uiso 1 1 d . . .
H6S H 1.003(3) 0.674(3) 0.271(3) 0.075(10) Uiso 1 1 d . . .
H7S H -0.163(3) 0.971(2) 0.151(2) 0.050(7) Uiso 1 1 d . . .
H8S H 0.015(3) 0.782(3) 0.040(2) 0.050(8) Uiso 1 1 d . . .
H9S H 0.160(3) 0.813(3) -0.105(2) 0.054(8) Uiso 1 1 d . . .

loop_
_atom_site_aniso_label
_atom_site_aniso_U_11
_atom_site_aniso_U_22
_atom_site_aniso_U_33
_atom_site_aniso_U_23
_atom_site_aniso_U_13
_atom_site_aniso_U_12
Cl1 0.0273(3) 0.0260(3) 0.0347(3) 0.0027(2) -0.0086(2) -0.0144(2)
O11 0.0304(8) 0.0256(8) 0.0516(11) 0.0044(7) -0.0080(7) -0.0094(7)
O12 0.0411(9) 0.0443(10) 0.0502(11) 0.0102(8) -0.0130(8) -0.0308(8)
O13 0.0511(11) 0.0354(9) 0.0429(11) -0.0054(8) 0.0018(8) -0.0176(8)
O14 0.0600(12) 0.0461(10) 0.0650(12) 0.0184(9) -0.0403(10) -0.0351(9)
O1 0.0174(7) 0.0300(8) 0.0381(9) 0.0036(7) -0.0104(6) -0.0065(6)
O2 0.0213(7) 0.0278(8) 0.0337(9) 0.0028(6) -0.0068(6) -0.0120(6)
N1 0.0199(8) 0.0227(8) 0.0246(9) -0.0027(7) -0.0079(7) -0.0100(7)
C1 0.0219(10) 0.0236(10) 0.0252(11) -0.0006(8) -0.0055(8) -0.0115(8)
C2 0.0210(10) 0.0248(10) 0.0206(11) 0.0008(8) -0.0078(8) -0.0096(8)
C3 0.0145(9) 0.0220(9) 0.0221(10) -0.0036(8) -0.0046(7) -0.0068(8)
C4 0.0175(9) 0.0225(10) 0.0220(10) -0.0035(8) -0.0053(7) -0.0071(8)
C5 0.0283(11) 0.0247(10) 0.0307(12) -0.0001(9) -0.0123(9) -0.0133(9)
C6 0.0410(13) 0.0251(11) 0.0349(13) 0.0046(10) -0.0144(10) -0.0163(10)
C7 0.0450(14) 0.0309(12) 0.0314(13) 0.0052(10) -0.0219(11) -0.0152(11)
C8 0.0346(12) 0.0266(11) 0.0321(12) -0.0005(9) -0.0180(10) -0.0123(10)
C9 0.0202(9) 0.0228(10) 0.0260(11) -0.0030(8) -0.0071(8) -0.0088(8)
C10 0.0162(9) 0.0200(9) 0.0228(10) -0.0001(8) -0.0072(8) -0.0077(8)
C11 0.0206(9) 0.0201(10) 0.0236(11) -0.0001(8) -0.0079(8) -0.0108(8)
C12 0.0201(9) 0.0216(9) 0.0229(10) -0.0041(8) -0.0082(8) -0.0083(8)
C13 0.0237(10) 0.0224(10) 0.0264(11) 0.0022(8) -0.0082(8) -0.0112(9)
C14 0.0252(10) 0.0202(10) 0.0341(12) 0.0040(9) -0.0125(9) -0.0080(9)
C15 0.0189(10) 0.0247(10) 0.0273(11) -0.0052(8) -0.0067(8) -0.0054(8)
C16 0.0227(10) 0.0258(10) 0.0233(11) -0.0030(8) -0.0056(8) -0.0127(9)
C17 0.0198(10) 0.0196(10) 0.0253(11) -0.0002(8) -0.0094(8) -0.0063(8)
C18 0.0243(12) 0.0378(14) 0.0369(15) 0.0024(11) -0.0131(10) -0.0071(10)
C19 0.0329(12) 0.0324(12) 0.0304(13) 0.0047(10) -0.0101(10) -0.0194(10)
C20 0.0345(12) 0.0313(12) 0.0342(13) -0.0026(10) -0.0148(10) -0.0185(11)
C21 0.0454(15) 0.0297(13) 0.0339(14) -0.0043(11) -0.0150(11) -0.0139(12)
C1S 0.0501(17) 0.0479(17) 0.0601(19) -0.0140(14) 0.0124(14) -0.0229(14)
C2S 0.0429(16) 0.0646(19) 0.0526(18) -0.0024(15) 0.0051(13) -0.0293(15)
C3S 0.065(2) 0.071(2) 0.0499(18) -0.0125(15) 0.0031(14) -0.0424(18)
C4S 0.064(2) 0.0433(17) 0.065(2) -0.0056(15) -0.0008(16) -0.0138(16)
C5S 0.0498(18) 0.066(2) 0.0478(18) 0.0090(15) -0.0106(14) -0.0172(16)
C6S 0.064(2) 0.0612(19) 0.0380(16) -0.0056(14) -0.0032(13) -0.0356(17)
C7S 0.0372(14) 0.0564(16) 0.0302(14) -0.0006(12) -0.0132(11) -0.0200(13)
C8S 0.0421(14) 0.0472(15) 0.0348(14) 0.0002(12) -0.0195(11) -0.0184(12)
C9S 0.0375(13) 0.0481(15) 0.0312(14) -0.0048(12) -0.0148(11) -0.0126(12)

loop_
_atom_type_symbol
_atom_type_description
_atom_type_scat_dispersion_real
_atom_type_scat_dispersion_imag
_atom_type_scat_source
C C 0.0033 0.0016 'International Tables Vol C Tables 4.2.6.8 and 6.1.1.4'
H H 0.0000 0.0000 'International Tables Vol C Tables 4.2.6.8 and 6.1.1.4'
N N 0.0061 0.0033 'International Tables Vol C Tables 4.2.6.8 and 6.1.1.4'
O O 0.0106 0.0060 'International Tables Vol C Tables 4.2.6.8 and 6.1.1.4'
Cl Cl 0.1484 0.1585 'International Tables Vol C Tables 4.2.6.8 and 6.1.1.4'

loop_
_geom_angle_atom_site_label_1
_geom_angle_atom_site_label_2
_geom_angle_atom_site_label_3
_geom_angle
_geom_angle_site_symmetry_1
_geom_angle_site_symmetry_3
_geom_angle_publ_flag
O14 Cl1 O12 110.18(10) . . ?
O14 Cl1 O11 109.70(10) . . ?
O12 Cl1 O11 110.48(9) . . ?
O14 Cl1 O13 108.84(11) . . ?
O12 Cl1 O13 109.20(10) . . ?
O11 Cl1 O13 108.41(10) . . ?
C15 O1 C18 115.86(17) . . ?
C16 O2 C19 116.35(16) . . ?
C1 N1 C9 120.59(16) . . ?
C1 N1 C20 118.89(17) . . ?
C9 N1 C20 120.51(16) . . ?
N1 C1 C2 122.08(19) . . ?
C3 C2 C1 121.17(19) . . ?
C2 C3 C4 117.47(17) . . ?
C2 C3 C10 123.27(17) . . ?
C4 C3 C10 119.25(16) . . ?
C9 C4 C5 117.66(18) . . ?
C9 C4 C3 120.04(17) . . ?
C5 C4 C3 122.29(17) . . ?
C6 C5 C4 120.8(2) . . ?
C5 C6 C7 120.3(2) . . ?
C8 C7 C6 121.0(2) . . ?
C7 C8 C9 119.5(2) . . ?
N1 C9 C8 120.78(18) . . ?
N1 C9 C4 118.61(17) . . ?
C8 C9 C4 120.60(18) . . ?
C3 C10 C11 120.07(16) . 2_656 ?
C3 C10 C11 118.70(15) . . ?
C11 C10 C11 90.83(14) 2_656 . ?
C12 C11 C10 117.24(16) . 2_656 ?
C12 C11 C10 119.96(15) . . ?
C10 C11 C10 89.17(14) 2_656 . ?
C13 C12 C17 118.37(18) . . ?
C13 C12 C11 119.68(18) . . ?
C17 C12 C11 121.93(17) . . ?
C14 C13 C12 121.22(19) . . ?
C15 C14 C13 120.64(19) . . ?
O1 C15 C14 124.67(18) . . ?
O1 C15 C16 116.13(18) . . ?
C14 C15 C16 119.19(18) . . ?
O2 C16 C17 124.77(18) . . ?
O2 C16 C15 115.38(17) . . ?
C17 C16 C15 119.85(18) . . ?
C16 C17 C12 120.72(18) . . ?
N1 C20 C21 112.66(19) . . ?
C2S C1S C6S 121.1(3) . . ?
C1S C2S C3S 119.7(3) . . ?
C2S C3S C4S 119.6(3) . . ?
C3S C4S C5S 120.6(3) . . ?
C6S C5S C4S 119.1(3) . . ?
C1S C6S C5S 119.9(3) . . ?
C8S C7S C9S 119.8(2) . 2_575 ?
C9S C8S C7S 119.8(3) . . ?
C8S C9S C7S 120.4(2) . 2_575 ?

loop_
_geom_bond_atom_site_label_1
_geom_bond_atom_site_label_2
_geom_bond_distance
_geom_bond_site_symmetry_2
_geom_bond_publ_flag
Cl1 O14 1.4334(17) . ?
Cl1 O12 1.4337(15) . ?
Cl1 O11 1.4405(15) . ?
Cl1 O13 1.4424(17) . ?
O1 C15 1.370(2) . ?
O1 C18 1.441(3) . ?
O2 C16 1.377(2) . ?
O2 C19 1.431(3) . ?
N1 C1 1.327(2) . ?
N1 C9 1.397(2) . ?
N1 C20 1.496(2) . ?
C1 C2 1.393(3) . ?
C2 C3 1.371(3) . ?
C3 C4 1.435(3) . ?
C3 C10 1.504(3) . ?
C4 C9 1.419(3) . ?
C4 C5 1.421(3) . ?
C5 C6 1.369(3) . ?
C6 C7 1.401(3) . ?
C7 C8 1.367(3) . ?
C8 C9 1.408(3) . ?
C10 C11 1.552(3) 2_656 ?
C10 C11 1.587(3) . ?
C11 C12 1.507(3) . ?
C11 C10 1.552(3) 2_656 ?
C12 C13 1.389(3) . ?
C12 C17 1.405(3) . ?
C13 C14 1.387(3) . ?
C14 C15 1.380(3) . ?
C15 C16 1.411(3) . ?
C16 C17 1.390(3) . ?
C20 C21 1.505(3) . ?
C1S C2S 1.371(4) . ?
C1S C6S 1.376(4) . ?
C2S C3S 1.377(4) . ?
C3S C4S 1.381(4) . ?
C4S C5S 1.391(5) . ?
C5S C6S 1.376(4) . ?
C7S C8S 1.383(3) . ?
C7S C9S 1.387(4) 2_575 ?
C8S C9S 1.382(4) . ?
C9S C7S 1.387(4) 2_575 ?
